data_1553437
loop_
_publ_author_name
'Wang, Lei'
'Zhang, Jianwei'
'Lang, Ming'
'Wang, Jian'

_publ_section_title
;
 Palladium-catalyzed ring contraction reaction of naphthoquinones upon
 reaction with alkynes
;
_journal_issue 5
_journal_name_full 'Organic Chemistry Frontiers'
_journal_page_first 603
_journal_paper_doi 10.1039/C6QO00045B
_journal_volume 3
_journal_year 2016
_chemical_formula_sum 'C38 H27 N O3.5'
_chemical_formula_weight 553.61
_space_group_IT_number 2
_space_group_name_Hall '-P 1'
_space_group_name_H-M_alt 'P -1'
_symmetry_cell_setting triclinic
_symmetry_space_group_name_H-M 'P -1'
_atom_sites_solution_hydrogens geom
_atom_sites_solution_primary direct
_atom_sites_solution_secondary difmap
_audit_creation_method SHELXL-97
_audit_update_record
;
2013-02-20 deposited with the CCDC.
2016-03-07 downloaded from the CCDC.
;
_cell_angle_alpha 83.4910(10)
_cell_angle_beta 70.2210(10)
_cell_angle_gamma 87.1970(10)
_cell_formula_units_Z 4
_cell_length_a 12.8713(7)
_cell_length_b 12.9061(8)
_cell_length_c 18.4438(11)
_cell_measurement_reflns_used 4715
_cell_measurement_temperature 100(2)
_cell_measurement_theta_max 27.49
_cell_measurement_theta_min 2.33
_cell_volume 2864.3(3)
_computing_cell_refinement 'Bruker SMART'
_computing_data_collection 'Bruker SMART'
_computing_data_reduction 'Bruker SAINT'
_computing_molecular_graphics 'Bruker SHELXTL'
_computing_publication_material 'Bruker SHELXTL'
_computing_structure_refinement 'SHELXL-97 (Sheldrick, 1997)'
_computing_structure_solution 'SHELXS-97 (Sheldrick, 1990)'
_diffrn_ambient_temperature 100(2)
_diffrn_measured_fraction_theta_full 0.994
_diffrn_measured_fraction_theta_max 0.994
_diffrn_measurement_device_type 'CCD area detector'
_diffrn_measurement_method 'phi and omega scans'
_diffrn_radiation_monochromator graphite
_diffrn_radiation_source 'fine-focus sealed tube'
_diffrn_radiation_type MoK\a
_diffrn_radiation_wavelength 0.71073
_diffrn_reflns_av_R_equivalents 0.0310
_diffrn_reflns_av_sigmaI/netI 0.0633
_diffrn_reflns_limit_h_max 10
_diffrn_reflns_limit_h_min -16
_diffrn_reflns_limit_k_max 15
_diffrn_reflns_limit_k_min -16
_diffrn_reflns_limit_l_max 22
_diffrn_reflns_limit_l_min -23
_diffrn_reflns_number 20371
_diffrn_reflns_theta_full 27.50
_diffrn_reflns_theta_max 27.50
_diffrn_reflns_theta_min 1.18
_exptl_absorpt_coefficient_mu 0.082
_exptl_absorpt_correction_T_max 0.7456
_exptl_absorpt_correction_T_min 0.6415
_exptl_absorpt_correction_type multi-scan
_exptl_crystal_colour Yellow
_exptl_crystal_density_diffrn 1.284
_exptl_crystal_density_meas ?
_exptl_crystal_density_method 'not measured'
_exptl_crystal_description Block
_exptl_crystal_F_000 1160
_exptl_crystal_size_max 0.48
_exptl_crystal_size_mid 0.32
_exptl_crystal_size_min 0.11
_refine_diff_density_max 0.432
_refine_diff_density_min -0.332
_refine_diff_density_rms 0.063
_refine_ls_extinction_method none
_refine_ls_goodness_of_fit_ref 1.035
_refine_ls_hydrogen_treatment mixed
_refine_ls_matrix_type full
_refine_ls_number_parameters 803
_refine_ls_number_reflns 13089
_refine_ls_number_restraints 48
_refine_ls_restrained_S_all 1.038
_refine_ls_R_factor_all 0.0783
_refine_ls_R_factor_gt 0.0591
_refine_ls_shift/su_max 0.001
_refine_ls_shift/su_mean 0.000
_refine_ls_structure_factor_coef Fsqd
_refine_ls_weighting_details 'calc w=1/[\s^2^(Fo^2^)+(0.0836P)^2^+0.6911P] where P=(Fo^2^+2Fc^2^)/3'
_refine_ls_weighting_scheme calc
_refine_ls_wR_factor_gt 0.1486
_refine_ls_wR_factor_ref 0.1640
_reflns_number_gt 10144
_reflns_number_total 13089
_reflns_threshold_expression >2sigma(I)
_cod_data_source_file c6qo00045b2.cif
_cod_data_source_block c686
_cod_depositor_comments
;
The following automatic conversions were performed:

data item '_exptl_absorpt_correction_type' value 'Multi-scan' was
changed to 'multi-scan' in accordance with the
/home/saulius/struct/COD-crude-data/automatic-downloads/DataCite-retrospective/RSC/depositions/lib/dictionaries/cif_core.dic
dictionary named 'cif_core.dic' version 2.4.2 last updated on
2011-04-26.

data item '_symmetry_cell_setting' value 'Triclinic' was changed to
'triclinic' in accordance with the
/home/saulius/struct/COD-crude-data/automatic-downloads/DataCite-retrospective/RSC/depositions/lib/dictionaries/cif_core.dic
dictionary named 'cif_core.dic' version 2.4.2 last updated on
2011-04-26.

data item '_exptl_crystal_density_meas' value 'Not Measured' was
changed to '?' -- the value is perceived as not measured.

Automatic conversion script
Id: cif_fix_values 6909 2019-04-08 15:41:33Z antanas 
;
_cod_original_sg_symbol_H-M P-1
_cod_original_formula_sum 'C38 H27 N O3.50'
_cod_database_code 1553437

loop_
_symmetry_equiv_pos_as_xyz
'x, y, z'
'-x, -y, -z'

loop_
_atom_site_label
_atom_site_type_symbol
_atom_site_fract_x
_atom_site_fract_y
_atom_site_fract_z
_atom_site_U_iso_or_equiv
_atom_site_adp_type
_atom_site_occupancy
_atom_site_symmetry_multiplicity
_atom_site_calc_flag
_atom_site_refinement_flags
_atom_site_disorder_assembly
_atom_site_disorder_group
H6O H 0.2447(16) 0.076(2) 0.4420(13) 0.036(7) Uiso 1 1 d D . .
H3O H 0.559(2) 0.4905(19) 0.8381(11) 0.036(7) Uiso 1 1 d D . .
O1X O -0.0760(2) -0.0965(2) -0.01509(19) 0.0331(6) Uani 0.50 1 d PDU A -1
O2X O 0.0254(3) 0.0288(2) 0.00306(19) 0.0310(5) Uani 0.50 1 d PDU A -1
C1X C 0.1151(4) -0.0791(4) -0.0954(3) 0.0332(7) Uani 0.50 1 d PDU A -1
H1X1 H 0.1030 -0.1402 -0.1184 0.050 Uiso 0.50 1 calc PR A -1
H1X2 H 0.1739 -0.0946 -0.0730 0.050 Uiso 0.50 1 calc PR A -1
H1X3 H 0.1367 -0.0199 -0.1354 0.050 Uiso 0.50 1 calc PR A -1
C2X C 0.0105(4) -0.0522(4) -0.0330(3) 0.0321(6) Uani 0.50 1 d PDU A -1
C3X C -0.0692(4) 0.0584(4) 0.0648(3) 0.0304(6) Uani 0.50 1 d PDU A -1
H3X1 H -0.0925 -0.0003 0.1060 0.036 Uiso 0.50 1 calc PR A -1
H3X2 H -0.1313 0.0775 0.0455 0.036 Uiso 0.50 1 calc PR A -1
C4X C -0.0380(4) 0.1508(3) 0.0966(3) 0.0305(7) Uani 0.50 1 d PDU A -1
H4X1 H 0.0288 0.1338 0.1099 0.046 Uiso 0.50 1 calc PR A -1
H4X2 H -0.0985 0.1673 0.1431 0.046 Uiso 0.50 1 calc PR A -1
H4X3 H -0.0241 0.2112 0.0574 0.046 Uiso 0.50 1 calc PR A -1
O1 O 0.08616(12) 0.38383(13) 1.01969(10) 0.0352(4) Uani 1 1 d . . .
O2 O 0.37794(12) 0.43933(12) 1.09786(8) 0.0252(3) Uani 1 1 d . . .
O3 O 0.53898(11) 0.46667(11) 0.80313(8) 0.0191(3) Uani 1 1 d D . .
O4 O 0.00122(12) 0.03056(13) 0.78651(8) 0.0281(3) Uani 1 1 d . . .
O5 O -0.12105(11) -0.04941(11) 0.59462(8) 0.0234(3) Uani 1 1 d . . .
O6 O 0.29202(10) 0.08638(10) 0.46343(7) 0.0146(3) Uani 1 1 d D . .
N1 N 0.25137(13) 0.41020(12) 1.03896(9) 0.0173(3) Uani 1 1 d . . .
N2 N -0.03342(12) -0.00534(11) 0.67696(8) 0.0133(3) Uani 1 1 d . . .
C1 C 0.13840(16) 0.38435(16) 1.06286(12) 0.0237(4) Uani 1 1 d . . .
C2 C 0.10402(17) 0.36035(17) 1.14791(12) 0.0262(5) Uani 1 1 d . . .
C3 C 0.00258(19) 0.3270(2) 1.20029(15) 0.0393(6) Uani 1 1 d . . .
H3A H -0.0584 0.3170 1.1839 0.047 Uiso 1 1 calc R . .
C4 C -0.0055(2) 0.3092(2) 1.27739(15) 0.0455(7) Uani 1 1 d . . .
H4 H -0.0734 0.2855 1.3148 0.055 Uiso 1 1 calc R . .
C5 C 0.0828(2) 0.32501(18) 1.30102(13) 0.0406(7) Uani 1 1 d . . .
H5 H 0.0742 0.3119 1.3545 0.049 Uiso 1 1 calc R . .
C6 C 0.1839(2) 0.35959(17) 1.24903(12) 0.0310(5) Uani 1 1 d . . .
H6A H 0.2443 0.3710 1.2656 0.037 Uiso 1 1 calc R . .
C7 C 0.19203(17) 0.37659(15) 1.17192(11) 0.0218(4) Uani 1 1 d . . .
C8 C 0.28726(16) 0.41239(15) 1.10240(11) 0.0183(4) Uani 1 1 d . . .
C9 C 0.31317(15) 0.45128(15) 0.96255(11) 0.0159(4) Uani 1 1 d . . .
C10 C 0.37296(15) 0.39689(14) 0.90454(10) 0.0149(4) Uani 1 1 d . . .
C11 C 0.42185(15) 0.47541(14) 0.83350(10) 0.0153(4) Uani 1 1 d . . .
C12 C 0.38158(15) 0.58132(14) 0.86375(11) 0.0157(4) Uani 1 1 d . . .
C13 C 0.31876(15) 0.56508(15) 0.93921(11) 0.0162(4) Uani 1 1 d . . .
C14 C 0.25976(16) 0.64130(15) 0.99377(11) 0.0191(4) Uani 1 1 d . . .
C15 C 0.14454(17) 0.64470(17) 1.02136(13) 0.0286(5) Uani 1 1 d . . .
H15 H 0.1042 0.5963 1.0064 0.034 Uiso 1 1 calc R . .
C16 C 0.0885(2) 0.7182(2) 1.07042(14) 0.0379(6) Uani 1 1 d . . .
H16 H 0.0101 0.7198 1.0893 0.045 Uiso 1 1 calc R . .
C17 C 0.1467(2) 0.7888(2) 1.09174(14) 0.0404(6) Uani 1 1 d . . .
H17 H 0.1084 0.8399 1.1246 0.048 Uiso 1 1 calc R . .
C18 C 0.2614(2) 0.78555(19) 1.06529(14) 0.0358(6) Uani 1 1 d . . .
H18 H 0.3013 0.8344 1.0801 0.043 Uiso 1 1 calc R . .
C19 C 0.31758(18) 0.71108(17) 1.01738(12) 0.0256(5) Uani 1 1 d . . .
H19 H 0.3959 0.7077 1.0006 0.031 Uiso 1 1 calc R . .
C20 C 0.40477(16) 0.67829(15) 0.81132(11) 0.0180(4) Uani 1 1 d . . .
C21 C 0.34213(17) 0.76948(16) 0.82977(12) 0.0235(4) Uani 1 1 d . . .
H21 H 0.2834 0.7694 0.8778 0.028 Uiso 1 1 calc R . .
C22 C 0.36456(19) 0.85976(16) 0.77911(13) 0.0276(5) Uani 1 1 d . . .
H22 H 0.3214 0.9209 0.7930 0.033 Uiso 1 1 calc R . .
C23 C 0.44906(19) 0.86209(16) 0.70842(12) 0.0265(5) Uani 1 1 d . . .
H23 H 0.4649 0.9246 0.6743 0.032 Uiso 1 1 calc R . .
C24 C 0.50988(18) 0.77246(16) 0.68817(12) 0.0237(4) Uani 1 1 d . . .
H24 H 0.5667 0.7729 0.6392 0.028 Uiso 1 1 calc R . .
C25 C 0.48873(17) 0.68135(15) 0.73878(11) 0.0205(4) Uani 1 1 d . . .
H25 H 0.5317 0.6204 0.7240 0.025 Uiso 1 1 calc R . .
C26 C 0.37317(15) 0.45594(14) 0.77143(11) 0.0157(4) Uani 1 1 d . . .
C27 C 0.26038(17) 0.47108(17) 0.78630(12) 0.0247(4) Uani 1 1 d . . .
H27 H 0.2148 0.4913 0.8351 0.030 Uiso 1 1 calc R . .
C28 C 0.21432(19) 0.45684(18) 0.73042(13) 0.0290(5) Uani 1 1 d . . .
H28 H 0.1373 0.4680 0.7409 0.035 Uiso 1 1 calc R . .
C29 C 0.27910(18) 0.42671(16) 0.65984(12) 0.0246(4) Uani 1 1 d . . .
H29 H 0.2473 0.4177 0.6214 0.030 Uiso 1 1 calc R . .
C30 C 0.39077(18) 0.40962(16) 0.64523(12) 0.0241(4) Uani 1 1 d . . .
H30 H 0.4358 0.3881 0.5967 0.029 Uiso 1 1 calc R . .
C31 C 0.43747(17) 0.42374(15) 0.70110(11) 0.0202(4) Uani 1 1 d . . .
H31 H 0.5142 0.4111 0.6908 0.024 Uiso 1 1 calc R . .
C32 C 0.38810(17) 0.28361(15) 0.90182(11) 0.0199(4) Uani 1 1 d . . .
C33 C 0.29686(19) 0.21797(17) 0.92709(12) 0.0270(5) Uani 1 1 d . . .
H33 H 0.2247 0.2468 0.9472 0.032 Uiso 1 1 calc R . .
C34 C 0.3103(2) 0.11117(18) 0.92313(14) 0.0385(6) Uani 1 1 d . . .
H34 H 0.2476 0.0674 0.9403 0.046 Uiso 1 1 calc R . .
C35 C 0.4159(3) 0.06803(18) 0.89394(15) 0.0433(7) Uani 1 1 d . . .
H35 H 0.4255 -0.0051 0.8915 0.052 Uiso 1 1 calc R . .
C36 C 0.5057(2) 0.13212(18) 0.86886(14) 0.0374(6) Uani 1 1 d . . .
H36 H 0.5777 0.1029 0.8487 0.045 Uiso 1 1 calc R . .
C37 C 0.49323(19) 0.23895(16) 0.87247(12) 0.0264(5) Uani 1 1 d . . .
H37 H 0.5565 0.2821 0.8549 0.032 Uiso 1 1 calc R . .
C38 C -0.05800(15) -0.00515(15) 0.75739(11) 0.0178(4) Uani 1 1 d . . .
C39 C -0.16820(15) -0.05411(15) 0.79395(11) 0.0175(4) Uani 1 1 d . . .
C40 C -0.23160(17) -0.07678(18) 0.87086(12) 0.0267(5) Uani 1 1 d . . .
H40 H -0.2064 -0.0615 0.9113 0.032 Uiso 1 1 calc R . .
C41 C -0.33339(17) -0.12260(17) 0.88692(12) 0.0258(5) Uani 1 1 d . . .
H41 H -0.3786 -0.1392 0.9393 0.031 Uiso 1 1 calc R . .
C42 C -0.37010(16) -0.14457(16) 0.82804(12) 0.0236(4) Uani 1 1 d . . .
H42 H -0.4402 -0.1758 0.8407 0.028 Uiso 1 1 calc R . .
C43 C -0.30628(16) -0.12180(16) 0.75046(12) 0.0225(4) Uani 1 1 d . . .
H43 H -0.3315 -0.1365 0.7100 0.027 Uiso 1 1 calc R . .
C44 C -0.20507(15) -0.07709(14) 0.73498(11) 0.0156(4) Uani 1 1 d . . .
C45 C -0.11964(15) -0.04502(14) 0.65954(11) 0.0146(4) Uani 1 1 d . . .
C46 C 0.05892(14) 0.04992(13) 0.62284(10) 0.0122(3) Uani 1 1 d . . .
C47 C 0.15587(14) 0.00832(13) 0.58439(10) 0.0114(3) Uani 1 1 d . . .
C48 C 0.23357(14) 0.09890(13) 0.54235(10) 0.0123(3) Uani 1 1 d . . .
C49 C 0.15633(14) 0.19460(13) 0.55498(10) 0.0123(3) Uani 1 1 d . . .
C50 C 0.05796(14) 0.16543(14) 0.60712(10) 0.0129(4) Uani 1 1 d . . .
C51 C -0.03453(15) 0.23147(14) 0.65103(10) 0.0139(4) Uani 1 1 d . . .
C52 C -0.14458(15) 0.21339(15) 0.65984(11) 0.0174(4) Uani 1 1 d . . .
H52 H -0.1622 0.1588 0.6356 0.021 Uiso 1 1 calc R . .
C53 C -0.22813(16) 0.27523(16) 0.70405(12) 0.0225(4) Uani 1 1 d . . .
H53 H -0.3028 0.2629 0.7097 0.027 Uiso 1 1 calc R . .
C54 C -0.20359(17) 0.35433(16) 0.73980(12) 0.0260(5) Uani 1 1 d . . .
H54 H -0.2612 0.3962 0.7700 0.031 Uiso 1 1 calc R . .
C55 C -0.09507(17) 0.37255(16) 0.73154(12) 0.0246(4) Uani 1 1 d . . .
H55 H -0.0781 0.4272 0.7560 0.029 Uiso 1 1 calc R . .
C56 C -0.01139(16) 0.31166(15) 0.68790(11) 0.0188(4) Uani 1 1 d . . .
H56 H 0.0629 0.3244 0.6828 0.023 Uiso 1 1 calc R . .
C57 C 0.19123(15) 0.29696(14) 0.51244(10) 0.0137(4) Uani 1 1 d . . .
C58 C 0.11482(16) 0.36525(15) 0.49253(12) 0.0212(4) Uani 1 1 d . . .
H58 H 0.0393 0.3463 0.5092 0.025 Uiso 1 1 calc R . .
C59 C 0.14783(18) 0.46015(16) 0.44890(12) 0.0266(5) Uani 1 1 d . . .
H59 H 0.0949 0.5054 0.4359 0.032 Uiso 1 1 calc R . .
C60 C 0.25744(17) 0.48946(15) 0.42414(11) 0.0222(4) Uani 1 1 d . . .
H60 H 0.2799 0.5544 0.3942 0.027 Uiso 1 1 calc R . .
C61 C 0.33372(16) 0.42316(15) 0.44343(11) 0.0199(4) Uani 1 1 d . . .
H61 H 0.4089 0.4431 0.4272 0.024 Uiso 1 1 calc R . .
C62 C 0.30160(15) 0.32797(14) 0.48618(11) 0.0168(4) Uani 1 1 d . . .
H62 H 0.3555 0.2827 0.4980 0.020 Uiso 1 1 calc R . .
C63 C 0.31804(15) 0.10846(13) 0.58404(10) 0.0127(3) Uani 1 1 d . . .
C64 C 0.28155(16) 0.12499(14) 0.66227(11) 0.0169(4) Uani 1 1 d . . .
H64 H 0.2047 0.1256 0.6906 0.020 Uiso 1 1 calc R . .
C65 C 0.35649(17) 0.14039(15) 0.69868(12) 0.0209(4) Uani 1 1 d . . .
H65 H 0.3309 0.1521 0.7518 0.025 Uiso 1 1 calc R . .
C66 C 0.46857(17) 0.13881(15) 0.65819(12) 0.0223(4) Uani 1 1 d . . .
H66 H 0.5199 0.1501 0.6833 0.027 Uiso 1 1 calc R . .
C67 C 0.50595(16) 0.12066(14) 0.58064(12) 0.0196(4) Uani 1 1 d . . .
H67 H 0.5829 0.1185 0.5528 0.024 Uiso 1 1 calc R . .
C68 C 0.43074(15) 0.10567(14) 0.54369(11) 0.0155(4) Uani 1 1 d . . .
H68 H 0.4565 0.0935 0.4906 0.019 Uiso 1 1 calc R . .
C69 C 0.18936(14) -0.10211(13) 0.57802(10) 0.0127(3) Uani 1 1 d . . .
C70 C 0.14902(16) -0.16066(15) 0.53469(11) 0.0179(4) Uani 1 1 d . . .
H70 H 0.0966 -0.1305 0.5123 0.021 Uiso 1 1 calc R . .
C71 C 0.18469(17) -0.26284(15) 0.52390(11) 0.0216(4) Uani 1 1 d . . .
H71 H 0.1575 -0.3019 0.4936 0.026 Uiso 1 1 calc R . .
C72 C 0.25973(16) -0.30801(15) 0.55725(12) 0.0212(4) Uani 1 1 d . . .
H72 H 0.2844 -0.3778 0.5496 0.025 Uiso 1 1 calc R . .
C73 C 0.29852(18) -0.25128(16) 0.60157(13) 0.0267(5) Uani 1 1 d . . .
H73 H 0.3489 -0.2826 0.6253 0.032 Uiso 1 1 calc R . .
C74 C 0.26444(17) -0.14875(15) 0.61169(12) 0.0228(4) Uani 1 1 d . . .
H74 H 0.2924 -0.1100 0.6417 0.027 Uiso 1 1 calc R . .

loop_
_atom_site_aniso_label
_atom_site_aniso_U_11
_atom_site_aniso_U_22
_atom_site_aniso_U_33
_atom_site_aniso_U_23
_atom_site_aniso_U_13
_atom_site_aniso_U_12
O1X 0.0265(13) 0.0305(12) 0.0438(14) -0.0071(11) -0.0122(11) -0.0041(10)
O2X 0.0247(13) 0.0289(11) 0.0419(14) -0.0079(10) -0.0127(10) -0.0022(9)
C1X 0.0272(15) 0.0311(14) 0.0435(16) -0.0079(12) -0.0132(13) -0.0011(12)
C2X 0.0259(13) 0.0297(11) 0.0429(14) -0.0073(10) -0.0131(11) -0.0022(10)
C3X 0.0237(14) 0.0285(13) 0.0407(15) -0.0063(11) -0.0122(11) -0.0005(11)
C4X 0.0239(14) 0.0285(14) 0.0406(16) -0.0060(12) -0.0121(13) 0.0004(12)
O1 0.0195(8) 0.0469(10) 0.0413(10) 0.0095(8) -0.0162(7) -0.0088(7)
O2 0.0236(8) 0.0312(8) 0.0242(8) -0.0026(6) -0.0119(6) -0.0039(6)
O3 0.0145(7) 0.0240(7) 0.0185(7) -0.0015(6) -0.0052(6) -0.0024(5)
O4 0.0214(8) 0.0468(10) 0.0171(7) -0.0055(6) -0.0052(6) -0.0148(7)
O5 0.0225(7) 0.0324(8) 0.0179(7) -0.0034(6) -0.0090(6) -0.0063(6)
O6 0.0147(7) 0.0176(7) 0.0112(6) -0.0026(5) -0.0034(5) -0.0020(5)
N1 0.0145(8) 0.0204(8) 0.0153(8) 0.0023(6) -0.0038(6) -0.0027(6)
N2 0.0135(7) 0.0131(7) 0.0130(7) -0.0010(6) -0.0040(6) -0.0023(6)
C1 0.0148(10) 0.0237(11) 0.0288(11) 0.0048(8) -0.0044(8) -0.0033(8)
C2 0.0206(11) 0.0225(11) 0.0277(11) 0.0026(9) -0.0001(9) 0.0035(8)
C3 0.0216(12) 0.0371(14) 0.0416(14) 0.0075(11) 0.0084(10) 0.0009(10)
C4 0.0434(16) 0.0303(13) 0.0366(14) 0.0049(11) 0.0176(12) 0.0021(11)
C5 0.0631(18) 0.0228(12) 0.0174(11) 0.0024(9) 0.0078(11) 0.0083(11)
C6 0.0490(14) 0.0189(11) 0.0189(10) -0.0015(8) -0.0045(10) 0.0082(10)
C7 0.0256(11) 0.0146(9) 0.0193(10) -0.0003(8) -0.0009(8) 0.0050(8)
C8 0.0224(10) 0.0147(9) 0.0177(9) -0.0023(7) -0.0072(8) 0.0042(7)
C9 0.0121(9) 0.0197(10) 0.0165(9) 0.0012(7) -0.0060(7) -0.0030(7)
C10 0.0136(9) 0.0161(9) 0.0161(9) 0.0019(7) -0.0071(7) -0.0043(7)
C11 0.0139(9) 0.0163(9) 0.0146(9) 0.0012(7) -0.0038(7) -0.0025(7)
C12 0.0151(9) 0.0157(9) 0.0191(9) -0.0009(7) -0.0094(7) -0.0030(7)
C13 0.0145(9) 0.0170(9) 0.0209(9) -0.0013(7) -0.0109(8) -0.0011(7)
C14 0.0195(10) 0.0195(10) 0.0176(9) -0.0005(7) -0.0062(8) 0.0031(8)
C15 0.0220(11) 0.0270(12) 0.0355(12) -0.0032(9) -0.0083(9) 0.0039(9)
C16 0.0268(12) 0.0421(15) 0.0372(13) -0.0042(11) -0.0025(10) 0.0131(11)
C17 0.0538(17) 0.0358(14) 0.0321(13) -0.0143(11) -0.0149(12) 0.0220(12)
C18 0.0512(16) 0.0299(13) 0.0351(13) -0.0149(10) -0.0232(12) 0.0076(11)
C19 0.0272(11) 0.0280(11) 0.0243(11) -0.0073(9) -0.0114(9) 0.0051(9)
C20 0.0218(10) 0.0168(9) 0.0202(10) 0.0003(7) -0.0134(8) -0.0060(7)
C21 0.0275(11) 0.0209(10) 0.0259(11) 0.0010(8) -0.0147(9) -0.0022(8)
C22 0.0363(12) 0.0161(10) 0.0368(13) 0.0016(9) -0.0221(10) -0.0003(9)
C23 0.0397(13) 0.0192(10) 0.0291(11) 0.0093(8) -0.0245(10) -0.0136(9)
C24 0.0307(11) 0.0235(11) 0.0202(10) 0.0043(8) -0.0129(9) -0.0142(9)
C25 0.0264(11) 0.0171(10) 0.0226(10) 0.0000(8) -0.0137(8) -0.0071(8)
C26 0.0191(9) 0.0104(8) 0.0176(9) 0.0026(7) -0.0071(8) -0.0051(7)
C27 0.0227(11) 0.0287(11) 0.0263(11) -0.0098(9) -0.0108(9) 0.0013(8)
C28 0.0259(11) 0.0326(12) 0.0365(13) -0.0101(10) -0.0191(10) 0.0021(9)
C29 0.0353(12) 0.0198(10) 0.0252(11) -0.0016(8) -0.0180(9) -0.0066(9)
C30 0.0330(12) 0.0204(10) 0.0186(10) -0.0022(8) -0.0070(9) -0.0075(8)
C31 0.0212(10) 0.0171(10) 0.0213(10) 0.0002(8) -0.0061(8) -0.0046(7)
C32 0.0321(11) 0.0163(10) 0.0152(9) 0.0006(7) -0.0132(8) -0.0024(8)
C33 0.0379(13) 0.0230(11) 0.0222(11) 0.0018(8) -0.0128(9) -0.0111(9)
C34 0.0669(18) 0.0238(12) 0.0319(13) 0.0059(10) -0.0258(12) -0.0216(12)
C35 0.088(2) 0.0151(11) 0.0416(14) -0.0048(10) -0.0405(15) 0.0001(12)
C36 0.0591(17) 0.0218(12) 0.0372(13) -0.0088(10) -0.0234(12) 0.0099(11)
C37 0.0344(12) 0.0187(10) 0.0280(11) -0.0035(8) -0.0127(9) 0.0017(9)
C38 0.0171(9) 0.0204(10) 0.0151(9) -0.0030(7) -0.0038(7) -0.0022(7)
C39 0.0144(9) 0.0190(10) 0.0183(9) -0.0010(7) -0.0042(7) -0.0034(7)
C40 0.0233(11) 0.0378(13) 0.0188(10) -0.0014(9) -0.0060(8) -0.0087(9)
C41 0.0195(10) 0.0277(11) 0.0228(11) 0.0035(9) 0.0010(8) -0.0027(8)
C42 0.0140(9) 0.0206(10) 0.0316(11) 0.0008(8) -0.0023(8) -0.0051(8)
C43 0.0183(10) 0.0235(10) 0.0250(11) -0.0022(8) -0.0055(8) -0.0066(8)
C44 0.0140(9) 0.0121(9) 0.0194(9) -0.0008(7) -0.0041(7) 0.0003(7)
C45 0.0141(9) 0.0119(8) 0.0173(9) -0.0017(7) -0.0046(7) -0.0003(7)
C46 0.0141(9) 0.0122(8) 0.0109(8) 0.0000(6) -0.0051(7) -0.0035(7)
C47 0.0143(9) 0.0106(8) 0.0103(8) -0.0004(6) -0.0054(7) -0.0024(6)
C48 0.0130(9) 0.0113(8) 0.0113(8) -0.0013(6) -0.0022(7) -0.0014(7)
C49 0.0149(9) 0.0110(8) 0.0129(8) -0.0033(7) -0.0064(7) 0.0003(7)
C50 0.0134(9) 0.0131(9) 0.0129(8) -0.0016(7) -0.0053(7) 0.0001(7)
C51 0.0146(9) 0.0125(9) 0.0126(8) 0.0016(7) -0.0031(7) 0.0014(7)
C52 0.0174(9) 0.0163(9) 0.0171(9) 0.0021(7) -0.0051(7) -0.0001(7)
C53 0.0143(9) 0.0235(10) 0.0258(11) 0.0038(8) -0.0041(8) 0.0039(8)
C54 0.0237(11) 0.0210(10) 0.0254(11) -0.0017(8) 0.0005(9) 0.0091(8)
C55 0.0295(11) 0.0169(10) 0.0245(11) -0.0057(8) -0.0047(9) 0.0021(8)
C56 0.0175(10) 0.0171(9) 0.0192(9) -0.0037(7) -0.0021(8) 0.0000(7)
C57 0.0180(9) 0.0115(8) 0.0109(8) -0.0017(7) -0.0039(7) -0.0008(7)
C58 0.0173(10) 0.0191(10) 0.0244(10) 0.0040(8) -0.0052(8) -0.0003(8)
C59 0.0256(11) 0.0201(11) 0.0305(11) 0.0065(9) -0.0086(9) 0.0056(8)
C60 0.0295(11) 0.0114(9) 0.0202(10) 0.0037(7) -0.0027(8) -0.0006(8)
C61 0.0189(10) 0.0183(10) 0.0197(10) 0.0013(8) -0.0032(8) -0.0051(7)
C62 0.0179(9) 0.0124(9) 0.0202(9) 0.0003(7) -0.0072(8) -0.0014(7)
C63 0.0158(9) 0.0064(8) 0.0162(9) 0.0012(6) -0.0062(7) -0.0013(6)
C64 0.0200(10) 0.0131(9) 0.0186(9) -0.0008(7) -0.0078(8) -0.0011(7)
C65 0.0283(11) 0.0166(10) 0.0212(10) -0.0033(8) -0.0126(8) 0.0008(8)
C66 0.0254(11) 0.0158(10) 0.0326(11) -0.0007(8) -0.0191(9) -0.0010(8)
C67 0.0156(9) 0.0134(9) 0.0297(11) 0.0026(8) -0.0088(8) -0.0015(7)
C68 0.0176(9) 0.0096(8) 0.0186(9) -0.0009(7) -0.0058(7) 0.0010(7)
C69 0.0121(8) 0.0113(8) 0.0125(8) -0.0001(6) -0.0014(7) -0.0019(6)
C70 0.0209(10) 0.0155(9) 0.0193(9) -0.0019(7) -0.0097(8) 0.0013(7)
C71 0.0306(11) 0.0150(9) 0.0214(10) -0.0043(8) -0.0105(9) -0.0011(8)
C72 0.0242(10) 0.0102(9) 0.0269(11) 0.0002(8) -0.0065(8) 0.0026(7)
C73 0.0293(12) 0.0164(10) 0.0408(13) 0.0009(9) -0.0217(10) 0.0027(8)
C74 0.0289(11) 0.0160(10) 0.0307(11) -0.0021(8) -0.0195(9) -0.0005(8)

loop_
_atom_type_symbol
_atom_type_description
_atom_type_scat_dispersion_real
_atom_type_scat_dispersion_imag
_atom_type_scat_source
C C 0.0033 0.0016 'International Tables Vol C Tables 4.2.6.8 and 6.1.1.4'
H H 0.0000 0.0000 'International Tables Vol C Tables 4.2.6.8 and 6.1.1.4'
N N 0.0061 0.0033 'International Tables Vol C Tables 4.2.6.8 and 6.1.1.4'
O O 0.0106 0.0060 'International Tables Vol C Tables 4.2.6.8 and 6.1.1.4'

loop_
_geom_angle_atom_site_label_1
_geom_angle_atom_site_label_2
_geom_angle_atom_site_label_3
_geom_angle
C2X O2X C3X 115.4(3)
O1X C2X O2X 123.0(5)
O1X C2X C1X 125.7(4)
O2X C2X C1X 111.3(3)
O2X C3X C4X 107.9(4)
C8 N1 C1 111.48(16)
C8 N1 C9 123.40(16)
C1 N1 C9 123.71(16)
C45 N2 C38 111.83(15)
C45 N2 C46 125.60(15)
C38 N2 C46 121.25(14)
O1 C1 N1 124.38(19)
O1 C1 C2 130.23(19)
N1 C1 C2 105.39(17)
C7 C2 C3 121.5(2)
C7 C2 C1 108.97(18)
C3 C2 C1 129.5(2)
C4 C3 C2 116.9(3)
C5 C4 C3 121.4(2)
C4 C5 C6 121.9(2)
C7 C6 C5 116.6(2)
C2 C7 C6 121.7(2)
C2 C7 C8 108.15(17)
C6 C7 C8 130.1(2)
O2 C8 N1 124.45(18)
O2 C8 C7 129.77(18)
N1 C8 C7 105.78(17)
C10 C9 N1 126.66(17)
C10 C9 C13 112.07(17)
N1 C9 C13 121.27(16)
C9 C10 C32 130.07(17)
C9 C10 C11 107.14(16)
C32 C10 C11 122.67(16)
O3 C11 C26 109.49(15)
O3 C11 C10 111.66(14)
C26 C11 C10 108.77(14)
O3 C11 C12 113.05(15)
C26 C11 C12 110.05(14)
C10 C11 C12 103.64(15)
C13 C12 C20 130.06(18)
C13 C12 C11 108.74(16)
C20 C12 C11 120.96(16)
C12 C13 C14 129.65(18)
C12 C13 C9 108.37(16)
C14 C13 C9 121.97(17)
C19 C14 C15 119.10(19)
C19 C14 C13 120.85(18)
C15 C14 C13 120.04(18)
C16 C15 C14 120.5(2)
C17 C16 C15 119.9(2)
C16 C17 C18 120.2(2)
C19 C18 C17 120.1(2)
C18 C19 C14 120.2(2)
C21 C20 C25 117.44(18)
C21 C20 C12 121.94(18)
C25 C20 C12 120.58(17)
C22 C21 C20 121.0(2)
C21 C22 C23 120.8(2)
C24 C23 C22 119.14(19)
C23 C24 C25 120.6(2)
C24 C25 C20 120.92(19)
C31 C26 C27 118.95(17)
C31 C26 C11 122.07(17)
C27 C26 C11 118.98(17)
C28 C27 C26 120.33(19)
C29 C28 C27 120.5(2)
C28 C29 C30 119.47(18)
C29 C30 C31 120.28(19)
C26 C31 C30 120.43(19)
C33 C32 C37 118.29(19)
C33 C32 C10 120.45(19)
C37 C32 C10 121.24(18)
C34 C33 C32 120.8(2)
C33 C34 C35 120.0(2)
C36 C35 C34 119.4(2)
C35 C36 C37 121.0(2)
C36 C37 C32 120.4(2)
O4 C38 N2 124.18(17)
O4 C38 C39 130.10(18)
N2 C38 C39 105.71(15)
C40 C39 C44 121.00(18)
C40 C39 C38 131.21(18)
C44 C39 C38 107.79(16)
C39 C40 C41 117.60(19)
C42 C41 C40 121.19(19)
C41 C42 C43 121.29(19)
C44 C43 C42 117.20(19)
C43 C44 C39 121.71(18)
C43 C44 C45 129.66(17)
C39 C44 C45 108.63(16)
O5 C45 N2 124.79(17)
O5 C45 C44 129.23(17)
N2 C45 C44 105.98(15)
C47 C46 N2 126.03(16)
C47 C46 C50 112.00(15)
N2 C46 C50 121.87(15)
C46 C47 C69 129.84(16)
C46 C47 C48 107.12(15)
C69 C47 C48 123.02(15)
O6 C48 C47 113.25(13)
O6 C48 C49 114.20(14)
C47 C48 C49 103.13(14)
O6 C48 C63 108.61(14)
C47 C48 C63 108.94(14)
C49 C48 C63 108.47(13)
C50 C49 C57 129.38(16)
C50 C49 C48 108.67(15)
C57 C49 C48 121.92(15)
C49 C50 C51 129.05(16)
C49 C50 C46 108.10(15)
C51 C50 C46 122.49(16)
C56 C51 C52 118.66(17)
C56 C51 C50 118.81(16)
C52 C51 C50 122.47(16)
C53 C52 C51 119.97(18)
C54 C53 C52 120.52(19)
C53 C54 C55 119.89(18)
C56 C55 C54 120.17(19)
C55 C56 C51 120.80(18)
C62 C57 C58 117.46(17)
C62 C57 C49 122.07(16)
C58 C57 C49 120.36(17)
C59 C58 C57 120.96(18)
C60 C59 C58 120.48(18)
C61 C60 C59 119.28(18)
C60 C61 C62 120.54(18)
C61 C62 C57 121.27(17)
C68 C63 C64 119.12(16)
C68 C63 C48 120.74(16)
C64 C63 C48 120.07(15)
C65 C64 C63 120.43(18)
C64 C65 C66 120.35(18)
C65 C66 C67 119.75(18)
C66 C67 C68 120.06(18)
C63 C68 C67 120.28(18)
C70 C69 C74 118.72(17)
C70 C69 C47 119.51(16)
C74 C69 C47 121.72(16)
C71 C70 C69 120.52(17)
C72 C71 C70 120.17(18)
C73 C72 C71 119.73(18)
C72 C73 C74 120.40(18)
C73 C74 C69 120.43(18)

loop_
_geom_bond_atom_site_label_1
_geom_bond_atom_site_label_2
_geom_bond_distance
O1X C2X 1.203(4)
O2X C2X 1.355(5)
O2X C3X 1.428(5)
C1X C2X 1.501(6)
C3X C4X 1.514(5)
O1 C1 1.204(2)
O2 C8 1.207(2)
O3 C11 1.423(2)
O4 C38 1.204(2)
O5 C45 1.212(2)
O6 C48 1.418(2)
N1 C8 1.399(2)
N1 C1 1.414(2)
N1 C9 1.419(2)
N2 C45 1.390(2)
N2 C38 1.408(2)
N2 C46 1.427(2)
C1 C2 1.478(3)
C2 C7 1.381(3)
C2 C3 1.389(3)
C3 C4 1.383(4)
C4 C5 1.379(4)
C5 C6 1.388(4)
C6 C7 1.383(3)
C7 C8 1.489(3)
C9 C10 1.338(3)
C9 C13 1.481(3)
C10 C32 1.470(3)
C10 C11 1.531(2)
C11 C26 1.527(2)
C11 C12 1.535(3)
C12 C13 1.350(3)
C12 C20 1.469(3)
C13 C14 1.480(3)
C14 C19 1.389(3)
C14 C15 1.396(3)
C15 C16 1.388(3)
C16 C17 1.376(4)
C17 C18 1.389(4)
C18 C19 1.386(3)
C20 C21 1.401(3)
C20 C25 1.405(3)
C21 C22 1.385(3)
C22 C23 1.385(3)
C23 C24 1.379(3)
C24 C25 1.392(3)
C26 C31 1.379(3)
C26 C27 1.391(3)
C27 C28 1.384(3)
C28 C29 1.375(3)
C29 C30 1.381(3)
C30 C31 1.389(3)
C32 C33 1.397(3)
C32 C37 1.398(3)
C33 C34 1.388(3)
C34 C35 1.395(4)
C35 C36 1.371(4)
C36 C37 1.387(3)
C38 C39 1.487(3)
C39 C40 1.382(3)
C39 C44 1.390(3)
C40 C41 1.388(3)
C41 C42 1.383(3)
C42 C43 1.393(3)
C43 C44 1.377(3)
C44 C45 1.481(3)
C46 C47 1.331(2)
C46 C50 1.486(2)
C47 C69 1.475(2)
C47 C48 1.534(2)
C48 C49 1.535(2)
C48 C63 1.546(2)
C49 C50 1.345(2)
C49 C57 1.465(2)
C50 C51 1.485(2)
C51 C56 1.396(3)
C51 C52 1.398(3)
C52 C53 1.389(3)
C53 C54 1.379(3)
C54 C55 1.382(3)
C55 C56 1.378(3)
C57 C62 1.400(3)
C57 C58 1.402(3)
C58 C59 1.387(3)
C59 C60 1.385(3)
C60 C61 1.381(3)
C61 C62 1.382(3)
C63 C68 1.389(3)
C63 C64 1.396(2)
C64 C65 1.381(3)
C65 C66 1.382(3)
C66 C67 1.390(3)
C67 C68 1.390(3)
C69 C70 1.391(2)
C69 C74 1.395(3)
C70 C71 1.389(3)
C71 C72 1.384(3)
C72 C73 1.379(3)
C73 C74 1.386(3)

loop_
_geom_hbond_atom_site_label_D
_geom_hbond_atom_site_label_H
_geom_hbond_atom_site_label_A
_geom_hbond_distance_DH
_geom_hbond_distance_HA
_geom_hbond_distance_DA
_geom_hbond_angle_DHA
_geom_hbond_site_symmetry_A
O3 H3O O2 0.858(10) 1.963(11) 2.8107(19) 170(3) 2_667
